data_2017604
loop_
_publ_author_name
'Xu, Huan'
'Mi, Jin-Ling'
'Hu, Zhao-Jian'
'Guo, Xiu-Kai'
'Chen, Qun'

_publ_section_title
;
 An ice-like water hexamer with \/overline{3} symmetry in the
 hydrogen-bonded structure of
 2,3,5,6-tetrafluoro-1,4-bis(imidazol-1-ylmethyl)benzene dihydrate
;
_journal_coeditor_code FG3149
_journal_issue 4
_journal_name_full 'Acta Crystallographica Section C'
_journal_page_first o151
_journal_page_last o153
_journal_paper_doi 10.1107/S0108270110007572
_journal_volume 66
_journal_year 2010
_chemical_formula_iupac 'C14 H10 F4 N4, 2H2 O'
_chemical_formula_moiety 'C14 H10 F4 N4, 2(H2 O)'
_chemical_formula_sum 'C14 H14 F4 N4 O2'
_chemical_formula_weight 346.29
_chemical_name_systematic ?
_space_group_IT_number 148
_symmetry_cell_setting trigonal
_symmetry_space_group_name_Hall '-R 3'
_symmetry_space_group_name_H-M 'R -3 :H'
_atom_sites_solution_hydrogens geom
_atom_sites_solution_primary direct
_atom_sites_solution_secondary difmap
_audit_creation_method SHELXL-97
_cell_angle_alpha 90.00
_cell_angle_beta 90.00
_cell_angle_gamma 120.00
_cell_formula_units_Z 9
_cell_length_a 17.753(10)
_cell_length_b 17.753(10)
_cell_length_c 12.756(7)
_cell_measurement_reflns_used 5189
_cell_measurement_temperature 297(2)
_cell_measurement_theta_max 32.21
_cell_measurement_theta_min 3.09
_cell_volume 3482(3)
_computing_cell_refinement 'APEX2 and SAINT (Bruker, 2007)'
_computing_data_collection 'APEX2 (Bruker, 2007)'
_computing_data_reduction 'SAINT (Bruker, 2007)'
_computing_molecular_graphics 'SHELXTL (Sheldrick, 2008) and DIAMOND (Brandenburg, 2005)'
_computing_publication_material 'SHELXTL (Sheldrick, 2008)'
_computing_structure_refinement 'SHELXTL (Sheldrick, 2008)'
_computing_structure_solution 'SHELXTL (Sheldrick, 2008)'
_diffrn_ambient_temperature 297(2)
_diffrn_measured_fraction_theta_full 0.999
_diffrn_measured_fraction_theta_max 0.999
_diffrn_measurement_device_type 'Bruker APEXII CCD'
_diffrn_measurement_method '\f and \w scans'
_diffrn_radiation_monochromator graphite
_diffrn_radiation_source 'fine-focus sealed tube'
_diffrn_radiation_type MoK\a
_diffrn_radiation_wavelength 0.71073
_diffrn_reflns_av_R_equivalents 0.0180
_diffrn_reflns_av_sigmaI/netI 0.0127
_diffrn_reflns_limit_h_max 21
_diffrn_reflns_limit_h_min -17
_diffrn_reflns_limit_k_max 21
_diffrn_reflns_limit_k_min -18
_diffrn_reflns_limit_l_max 6
_diffrn_reflns_limit_l_min -15
_diffrn_reflns_number 8266
_diffrn_reflns_theta_full 25.92
_diffrn_reflns_theta_max 25.92
_diffrn_reflns_theta_min 2.07
_diffrn_standards_number 0
_exptl_absorpt_coefficient_mu 0.134
_exptl_absorpt_correction_T_max 0.9711
_exptl_absorpt_correction_T_min 0.9685
_exptl_absorpt_correction_type multi-scan
_exptl_absorpt_process_details '(SADABS; Sheldrick, 2003)'
_exptl_crystal_colour colorless
_exptl_crystal_density_diffrn 1.486
_exptl_crystal_density_method 'not measured'
_exptl_crystal_description block
_exptl_crystal_F_000 1602
_exptl_crystal_size_max 0.24
_exptl_crystal_size_mid 0.22
_exptl_crystal_size_min 0.22
_refine_diff_density_max 0.399
_refine_diff_density_min -0.215
_refine_ls_extinction_method none
_refine_ls_goodness_of_fit_ref 1.052
_refine_ls_hydrogen_treatment constr
_refine_ls_matrix_type full
_refine_ls_number_parameters 109
_refine_ls_number_reflns 1518
_refine_ls_number_restraints 0
_refine_ls_restrained_S_all 1.052
_refine_ls_R_factor_all 0.0465
_refine_ls_R_factor_gt 0.0415
_refine_ls_shift/su_max 0.000
_refine_ls_shift/su_mean 0.000
_refine_ls_structure_factor_coef Fsqd
_refine_ls_weighting_details 'calc w=1/[\s^2^(Fo^2^)+(0.0865P)^2^+1.7362P] where P=(Fo^2^+2Fc^2^)/3'
_refine_ls_weighting_scheme calc
_refine_ls_wR_factor_gt 0.1293
_refine_ls_wR_factor_ref 0.1344
_reflns_number_gt 1327
_reflns_number_total 1518
_reflns_threshold_expression I>2\s(I)
_cod_data_source_file fg3149.cif
_cod_data_source_block I
_cod_original_sg_symbol_H-M R-3
_cod_database_code 2017604
_cod_database_fobs_code 2017604

loop_
_symmetry_equiv_pos_as_xyz
'x, y, z'
'-y, x-y, z'
'-x+y, -x, z'
'x+2/3, y+1/3, z+1/3'
'-y+2/3, x-y+1/3, z+1/3'
'-x+y+2/3, -x+1/3, z+1/3'
'x+1/3, y+2/3, z+2/3'
'-y+1/3, x-y+2/3, z+2/3'
'-x+y+1/3, -x+2/3, z+2/3'
'-x, -y, -z'
'y, -x+y, -z'
'x-y, x, -z'
'-x+2/3, -y+1/3, -z+1/3'
'y+2/3, -x+y+1/3, -z+1/3'
'x-y+2/3, x+1/3, -z+1/3'
'-x+1/3, -y+2/3, -z+2/3'
'y+1/3, -x+y+2/3, -z+2/3'
'x-y+1/3, x+2/3, -z+2/3'

loop_
_atom_site_type_symbol
_atom_site_label
_atom_site_fract_x
_atom_site_fract_y
_atom_site_fract_z
_atom_site_U_iso_or_equiv
_atom_site_adp_type
_atom_site_calc_flag
_atom_site_refinement_flags
_atom_site_occupancy
_atom_site_disorder_assembly
_atom_site_disorder_group
O O1 0.16893(10) 0.07977(9) 0.03938(10) 0.0743(4) Uani d . 1 . .
H H1A 0.1886 0.0955 0.0986 0.111 Uiso d R 1 . .
H H1B 0.1396 0.0978 0.0109 0.111 Uiso d R 1 . .
C C1 0.18731(11) 0.16251(11) 0.42122(15) 0.0578(4) Uani d . 1 . .
H H1 0.1638 0.1663 0.4848 0.069 Uiso calc R 1 . .
C C2 0.14391(14) 0.12350(12) 0.33282(18) 0.0715(6) Uani d . 1 . .
H H2 0.0837 0.0952 0.3256 0.086 Uiso calc R 1 . .
C C3 0.27711(14) 0.17490(13) 0.29756(13) 0.0639(5) Uani d . 1 . .
H H3 0.3287 0.1902 0.2624 0.077 Uiso calc R 1 . .
C C4 0.34753(10) 0.24816(10) 0.46431(11) 0.0502(4) Uani d . 1 . .
H H4A 0.3522 0.3044 0.4751 0.060 Uiso calc R 1 . .
H H4B 0.4001 0.2576 0.4294 0.060 Uiso calc R 1 . .
C C5 0.34011(9) 0.20595(9) 0.56866(10) 0.0434(4) Uani d . 1 . .
C C6 0.37128(9) 0.14992(10) 0.58466(11) 0.0454(4) Uani d . 1 . .
C C7 0.30183(10) 0.22127(10) 0.65303(11) 0.0458(4) Uani d . 1 . .
F F1 0.40904(7) 0.13179(7) 0.50588(8) 0.0648(3) Uani d . 1 . .
F F2 0.27087(7) 0.27585(7) 0.64270(8) 0.0638(3) Uani d . 1 . .
N N1 0.27302(8) 0.19521(8) 0.39768(10) 0.0480(4) Uani d . 1 . .
N N2 0.20007(14) 0.13113(12) 0.25527(14) 0.0776(5) Uani d . 1 . .

loop_
_atom_site_aniso_label
_atom_site_aniso_U_11
_atom_site_aniso_U_22
_atom_site_aniso_U_33
_atom_site_aniso_U_12
_atom_site_aniso_U_13
_atom_site_aniso_U_23
O1 0.0931(10) 0.0857(10) 0.0558(8) 0.0535(8) -0.0088(6) -0.0084(6)
C1 0.0526(9) 0.0532(9) 0.0623(10) 0.0224(7) -0.0069(7) 0.0043(7)
C2 0.0675(12) 0.0525(9) 0.0875(14) 0.0247(9) -0.0329(10) -0.0023(9)
C3 0.0868(13) 0.0758(11) 0.0440(9) 0.0518(11) -0.0165(8) -0.0104(7)
C4 0.0486(8) 0.0545(9) 0.0397(8) 0.0201(7) -0.0055(6) 0.0028(6)
C5 0.0389(7) 0.0493(8) 0.0361(7) 0.0177(6) -0.0060(5) -0.0017(5)
C6 0.0426(7) 0.0555(8) 0.0360(7) 0.0230(6) -0.0025(5) -0.0060(6)
C7 0.0444(8) 0.0494(8) 0.0452(8) 0.0247(6) -0.0065(6) -0.0034(6)
F1 0.0764(7) 0.0877(7) 0.0445(6) 0.0517(6) 0.0086(4) -0.0024(4)
F2 0.0775(7) 0.0752(7) 0.0594(6) 0.0536(6) -0.0013(5) 0.0022(5)
N1 0.0547(8) 0.0517(7) 0.0398(7) 0.0282(6) -0.0101(5) -0.0017(5)
N2 0.1045(14) 0.0774(11) 0.0632(10) 0.0547(10) -0.0401(10) -0.0225(8)

loop_
_atom_type_symbol
_atom_type_description
_atom_type_scat_dispersion_real
_atom_type_scat_dispersion_imag
_atom_type_scat_source
C C 0.0033 0.0016 'International Tables Vol C Tables 4.2.6.8 and 6.1.1.4'
H H 0.0000 0.0000 'International Tables Vol C Tables 4.2.6.8 and 6.1.1.4'
F F 0.0171 0.0103 'International Tables Vol C Tables 4.2.6.8 and 6.1.1.4'
N N 0.0061 0.0033 'International Tables Vol C Tables 4.2.6.8 and 6.1.1.4'
O O 0.0106 0.0060 'International Tables Vol C Tables 4.2.6.8 and 6.1.1.4'

loop_
_geom_angle_atom_site_label_1
_geom_angle_atom_site_label_2
_geom_angle_atom_site_label_3
_geom_angle_site_symmetry_1
_geom_angle_site_symmetry_3
_geom_angle
_geom_angle_publ_flag
H1A O1 H1B . . 121.3 ?
C2 C1 N1 . . 105.33(18) ?
C2 C1 H1 . . 127.3 ?
N1 C1 H1 . . 127.3 ?
C1 C2 N2 . . 110.79(18) ?
C1 C2 H2 . . 124.6 ?
N2 C2 H2 . . 124.6 ?
N2 C3 N1 . . 111.90(19) ?
N2 C3 H3 . . 124.1 ?
N1 C3 H3 . . 124.1 ?
N1 C4 C5 . . 111.81(12) ?
N1 C4 H4A . . 109.3 ?
C5 C4 H4A . . 109.3 ?
N1 C4 H4B . . 109.3 ?
C5 C4 H4B . . 109.3 ?
H4A C4 H4B . . 107.9 ?
C7 C5 C6 . . 116.49(13) ?
C7 C5 C4 . . 121.72(14) ?
C6 C5 C4 . . 121.79(13) ?
F1 C6 C7 . 13_556 118.78(14) ?
F1 C6 C5 . . 119.72(13) ?
C7 C6 C5 13_556 . 121.50(14) ?
F2 C7 C6 . 13_556 118.63(14) ?
F2 C7 C5 . . 119.36(13) ?
C6 C7 C5 13_556 . 122.01(14) ?
C3 N1 C1 . . 107.14(14) ?
C3 N1 C4 . . 125.28(15) ?
C1 N1 C4 . . 127.42(14) ?
C3 N2 C2 . . 104.84(16) ?

loop_
_geom_bond_atom_site_label_1
_geom_bond_atom_site_label_2
_geom_bond_site_symmetry_2
_geom_bond_distance
_geom_bond_publ_flag
O1 H1A . 0.8202 ?
O1 H1B . 0.8203 ?
C1 C2 . 1.346(3) ?
C1 N1 . 1.364(2) ?
C1 H1 . 0.9300 ?
C2 N2 . 1.362(3) ?
C2 H2 . 0.9300 ?
C3 N2 . 1.305(3) ?
C3 N1 . 1.339(2) ?
C3 H3 . 0.9300 ?
C4 N1 . 1.4533(19) ?
C4 C5 . 1.501(2) ?
C4 H4A . 0.9700 ?
C4 H4B . 0.9700 ?
C5 C7 . 1.371(2) ?
C5 C6 . 1.374(2) ?
C6 F1 . 1.3336(17) ?
C6 C7 13_556 1.370(2) ?
C7 F2 . 1.3383(18) ?
C7 C6 13_556 1.370(2) ?

loop_
_geom_hbond_atom_site_label_D
_geom_hbond_atom_site_label_H
_geom_hbond_atom_site_label_A
_geom_hbond_site_symmetry_A
_geom_hbond_distance_DH
_geom_hbond_distance_HA
_geom_hbond_distance_DA
_geom_hbond_angle_DHA
_geom_hbond_publ_flag
O1 H1A N2 . 0.82 2.08 2.867(3) 162 yes
O1 H1B O1 12_555 0.82 1.98 2.786(3) 166 yes
C4 H4B O1 13_555 0.97 2.47 3.404(3) 161 yes

loop_
_geom_torsion_atom_site_label_1
_geom_torsion_atom_site_label_2
_geom_torsion_atom_site_label_3
_geom_torsion_atom_site_label_4
_geom_torsion_site_symmetry_1
_geom_torsion_site_symmetry_2
_geom_torsion_site_symmetry_3
_geom_torsion_site_symmetry_4
_geom_torsion
_geom_torsion_publ_flag
N1 C1 C2 N2 . . . . -0.1(2) ?
N1 C4 C5 C7 . . . . -90.79(17) ?
N1 C4 C5 C6 . . . . 89.18(17) ?
C7 C5 C6 F1 . . . . 179.76(13) ?
C4 C5 C6 F1 . . . . -0.2(2) ?
C7 C5 C6 C7 . . . 13_556 -0.5(2) ?
C4 C5 C6 C7 . . . 13_556 179.55(13) ?
C6 C5 C7 F2 . . . . 179.42(13) ?
C4 C5 C7 F2 . . . . -0.6(2) ?
C6 C5 C7 C6 . . . 13_556 0.5(2) ?
C4 C5 C7 C6 . . . 13_556 -179.55(13) ?
N2 C3 N1 C1 . . . . -0.3(2) ?
N2 C3 N1 C4 . . . . -175.97(15) ?
C2 C1 N1 C3 . . . . 0.22(19) ?
C2 C1 N1 C4 . . . . 175.78(14) ?
C5 C4 N1 C3 . . . . -131.29(16) ?
C5 C4 N1 C1 . . . . 53.9(2) ?
N1 C3 N2 C2 . . . . 0.2(2) ?
C1 C2 N2 C3 . . . . -0.1(2) ?
